data_1532755
loop_
_publ_author_name
'Winkler, B.'
'Hytha, M.'
'Milman, V.'

_publ_section_title
;
 The low-temperature structure of Li S H
;
_journal_name_full 'Phase Transition'
_journal_page_first 187
_journal_page_last 195
_journal_volume 76
_journal_year 2003
_chemical_formula_sum 'H Li S'
_chemical_name_systematic 'Li S H'
_space_group_IT_number 26
_symmetry_space_group_name_Hall 'P 2c -2'
_symmetry_space_group_name_H-M 'P m c 21'
_cell_angle_alpha 90
_cell_angle_beta 90
_cell_angle_gamma 90
_cell_formula_units_Z 4
_cell_length_a 6.14925
_cell_length_b 3.93794
_cell_length_c 7.83367
_cell_volume 189.695
_citation_journal_id_ASTM PHTRDP
_cod_data_source_file Winkler_PHTRDP_2003_578.cif
_cod_data_source_block H1Li1S1
_cod_original_cell_volume 189.6953
_cod_original_formula_sum 'H1 Li1 S1'
_cod_database_code 1532755

loop_
_symmetry_equiv_pos_as_xyz
x,y,z
-x,-y,z+1/2
-x,y,z
x,-y,z+1/2

loop_
_atom_site_label
_atom_site_type_symbol
_atom_site_fract_x
_atom_site_fract_y
_atom_site_fract_z
_atom_site_occupancy
_atom_site_U_iso_or_equiv
H1 H+1 0 -0.01413 0.43394 1 0.0
H2 H+1 0.5 0.12447 -0.00036 1 0.0
S2 S-2 0.5 0.46666 -0.00018 1 0.0
S1 S-2 0 -0.00242 0.26209 1 0.0
Li1 Li+1 0.25018 0.5005 0.74856 1 0.0
